data_2232688
loop_
_publ_author_name
'Sasagawa, Kosuke'
'Muto, Toyokazu'
'Okamoto, Akiko'
'Oike, Hideaki'
'Yonezawa, Noriyuki'

_publ_section_title
;
 [8-(4-Butoxybenzoyl)-2,7-dimethoxynaphthalen-1-yl](4-butoxyphenyl)methanone
;
_journal_coeditor_code GK2430
_journal_issue 12
_journal_name_full 'Acta Crystallographica Section E'
_journal_page_first o3354
_journal_paper_doi 10.1107/S1600536811048550
_journal_volume 67
_journal_year 2011
_chemical_formula_iupac 'C34 H36 O6'
_chemical_formula_moiety 'C34 H36 O6'
_chemical_formula_sum 'C34 H36 O6'
_chemical_formula_weight 540.63
_chemical_name_systematic
;
[8-(4-Butoxybenzoyl)-2,7-dimethoxynaphthalen-1-yl](4-butoxyphenyl)methanone
;
_space_group_IT_number 60
_symmetry_cell_setting orthorhombic
_symmetry_space_group_name_Hall '-P 2n 2ab'
_symmetry_space_group_name_H-M 'P b c n'
_atom_sites_solution_hydrogens geom
_atom_sites_solution_primary direct
_atom_sites_solution_secondary difmap
_cell_angle_alpha 90.00
_cell_angle_beta 90.00
_cell_angle_gamma 90.00
_cell_formula_units_Z 4
_cell_length_a 11.0930(2)
_cell_length_b 20.0537(3)
_cell_length_c 13.1409(2)
_cell_measurement_reflns_used 47089
_cell_measurement_temperature 193(2)
_cell_measurement_theta_max 68.24
_cell_measurement_theta_min 3.37
_cell_volume 2923.27(8)
_computing_cell_refinement 'PROCESS-AUTO (Rigaku, 1998)'
_computing_data_collection 'PROCESS-AUTO (Rigaku, 1998)'
_computing_data_reduction 'CrystalStructure (Rigaku, 2010)'
_computing_molecular_graphics 'ORTEPIII (Burnett & Johnson, 1996)'
_computing_publication_material 'SHELXL97 (Sheldrick, 2008)'
_computing_structure_refinement 'SHELXL97 (Sheldrick, 2008)'
_computing_structure_solution 'SIR2004 (Burla <i>et al.</i>, 2005)'
_diffrn_ambient_temperature 193(2)
_diffrn_detector_area_resol_mean 10.000
_diffrn_measured_fraction_theta_full 1.000
_diffrn_measured_fraction_theta_max 1.000
_diffrn_measurement_device_type 'Rigaku R-AXIS RAPID'
_diffrn_measurement_method \w
_diffrn_radiation_monochromator graphite
_diffrn_radiation_source 'fine-focus sealed tube'
_diffrn_radiation_type CuK\a
_diffrn_radiation_wavelength 1.54187
_diffrn_reflns_av_R_equivalents 0.0277
_diffrn_reflns_av_sigmaI/netI 0.0087
_diffrn_reflns_limit_h_max 13
_diffrn_reflns_limit_h_min -13
_diffrn_reflns_limit_k_max 24
_diffrn_reflns_limit_k_min -24
_diffrn_reflns_limit_l_max 15
_diffrn_reflns_limit_l_min -15
_diffrn_reflns_number 50625
_diffrn_reflns_theta_full 68.24
_diffrn_reflns_theta_max 68.24
_diffrn_reflns_theta_min 4.41
_diffrn_standards_decay_% 0
_diffrn_standards_interval_count 0
_diffrn_standards_interval_time 0
_diffrn_standards_number 0
_exptl_absorpt_coefficient_mu 0.671
_exptl_absorpt_correction_T_max 0.878
_exptl_absorpt_correction_T_min 0.689
_exptl_absorpt_correction_type numerical
_exptl_absorpt_process_details
;
(NUMABS; Higashi, 1999)
;
_exptl_crystal_colour colorless
_exptl_crystal_density_diffrn 1.228
_exptl_crystal_density_method 'not measured'
_exptl_crystal_description block
_exptl_crystal_F_000 1152
_exptl_crystal_size_max 0.60
_exptl_crystal_size_mid 0.40
_exptl_crystal_size_min 0.20
_refine_diff_density_max 0.269
_refine_diff_density_min -0.158
_refine_ls_extinction_coef 0.0027(2)
_refine_ls_extinction_expression Fc^*^=kFc[1+0.001xFc^2^\l^3^/sin(2\q)]^-1/4^
_refine_ls_extinction_method 'SHELXL97 (Sheldrick, 2008)'
_refine_ls_goodness_of_fit_ref 1.041
_refine_ls_hydrogen_treatment constr
_refine_ls_matrix_type full
_refine_ls_number_parameters 185
_refine_ls_number_reflns 2679
_refine_ls_number_restraints 0
_refine_ls_restrained_S_all 1.041
_refine_ls_R_factor_all 0.0377
_refine_ls_R_factor_gt 0.0365
_refine_ls_shift/su_max 0.000
_refine_ls_shift/su_mean 0.000
_refine_ls_structure_factor_coef Fsqd
_refine_ls_weighting_details 'calc w=1/[\s^2^(Fo^2^)+(0.0608P)^2^+0.5804P] where P=(Fo^2^+2Fc^2^)/3'
_refine_ls_weighting_scheme calc
_refine_ls_wR_factor_gt 0.1040
_refine_ls_wR_factor_ref 0.1051
_reflns_number_gt 2542
_reflns_number_total 2679
_reflns_threshold_expression I>2sigma(I)
_cod_data_source_file gk2430.cif
_cod_data_source_block I
_cod_original_cell_volume 2923.26(8)
_cod_database_code 2232688
_cod_database_fobs_code 2232688

loop_
_symmetry_equiv_pos_as_xyz
'x, y, z'
'-x+1/2, y+1/2, z'
'x, -y, z+1/2'
'-x+1/2, -y+1/2, z+1/2'
'-x, -y, -z'
'x-1/2, -y-1/2, -z'
'-x, y, -z-1/2'
'x-1/2, y-1/2, -z-1/2'

loop_
_atom_site_type_symbol
_atom_site_label
_atom_site_fract_x
_atom_site_fract_y
_atom_site_fract_z
_atom_site_U_iso_or_equiv
_atom_site_adp_type
_atom_site_calc_flag
_atom_site_refinement_flags
_atom_site_occupancy
_atom_site_symmetry_multiplicity
O O1 0.75396(7) 0.21648(4) 0.08148(6) 0.0440(2) Uani d . 1 1
O O2 0.54194(7) 0.32529(4) 0.13838(6) 0.0393(2) Uani d . 1 1
O O3 0.98869(7) 0.41391(4) 0.40338(6) 0.0393(2) Uani d . 1 1
C C1 0.58364(10) 0.07697(5) 0.18871(8) 0.0412(3) Uani d . 1 1
H H1 0.5810 0.0296 0.1871 0.049 Uiso calc R 1 1
C C2 0.66800(10) 0.10911(6) 0.13181(9) 0.0413(3) Uani d . 1 1
H H2 0.7227 0.0847 0.0906 0.050 Uiso calc R 1 1
C C3 0.5000 0.11152(7) 0.2500 0.0353(3) Uani d S 1 2
C C4 0.67285(10) 0.17957(5) 0.13508(8) 0.0357(3) Uani d . 1 1
C C5 0.5000 0.18316(7) 0.2500 0.0301(3) Uani d S 1 2
C C6 0.59200(9) 0.21598(5) 0.19277(7) 0.0308(2) Uani d . 1 1
C C7 0.85144(11) 0.18354(7) 0.03189(10) 0.0516(3) Uani d . 1 1
H H7A 0.8196 0.1527 -0.0193 0.062 Uiso calc R 1 1
H H7B 0.8987 0.1586 0.0822 0.062 Uiso calc R 1 1
H H7C 0.9031 0.2167 -0.0013 0.062 Uiso calc R 1 1
C C8 0.60813(9) 0.29099(5) 0.19033(7) 0.0304(2) Uani d . 1 1
C C9 0.79477(9) 0.28188(5) 0.29938(8) 0.0343(3) Uani d . 1 1
H H9 0.7888 0.2347 0.2965 0.041 Uiso calc R 1 1
C C10 0.70756(9) 0.32031(5) 0.25103(7) 0.0303(2) Uani d . 1 1
C C11 0.89010(10) 0.31051(5) 0.35162(8) 0.0361(3) Uani d . 1 1
H H11 0.9489 0.2833 0.3837 0.043 Uiso calc R 1 1
C C12 0.71586(9) 0.38984(5) 0.25911(8) 0.0339(3) Uani d . 1 1
H H12 0.6561 0.4171 0.2283 0.041 Uiso calc R 1 1
C C13 0.89867(9) 0.37990(5) 0.35653(8) 0.0335(2) Uani d . 1 1
C C14 0.80960(10) 0.41894(5) 0.31120(8) 0.0356(3) Uani d . 1 1
H H14 0.8137 0.4661 0.3164 0.043 Uiso calc R 1 1
C C15 1.08084(9) 0.37643(5) 0.45496(8) 0.0372(3) Uani d . 1 1
H H15A 1.1186 0.3443 0.4075 0.045 Uiso calc R 1 1
H H15B 1.0454 0.3512 0.5124 0.045 Uiso calc R 1 1
C C16 1.17371(10) 0.42488(6) 0.49380(9) 0.0426(3) Uani d . 1 1
H H16A 1.1332 0.4600 0.5342 0.051 Uiso calc R 1 1
H H16B 1.2141 0.4466 0.4354 0.051 Uiso calc R 1 1
C C17 1.26786(11) 0.39032(8) 0.55954(10) 0.0554(4) Uani d . 1 1
H H17A 1.2301 0.3767 0.6246 0.067 Uiso calc R 1 1
H H17B 1.2955 0.3494 0.5244 0.067 Uiso calc R 1 1
C C18 1.37590(14) 0.43398(11) 0.58200(19) 0.0991(8) Uani d . 1 1
H H18A 1.4270 0.4122 0.6329 0.119 Uiso calc R 1 1
H H18B 1.3484 0.4771 0.6083 0.119 Uiso calc R 1 1
H H18C 1.4222 0.4409 0.5194 0.119 Uiso calc R 1 1

loop_
_atom_site_aniso_label
_atom_site_aniso_U_11
_atom_site_aniso_U_22
_atom_site_aniso_U_33
_atom_site_aniso_U_12
_atom_site_aniso_U_13
_atom_site_aniso_U_23
O1 0.0409(4) 0.0484(5) 0.0426(4) 0.0008(3) 0.0116(3) -0.0090(3)
O2 0.0404(4) 0.0392(4) 0.0384(4) 0.0020(3) -0.0056(3) 0.0044(3)
O3 0.0378(4) 0.0335(4) 0.0464(5) -0.0054(3) -0.0045(3) -0.0031(3)
C1 0.0504(7) 0.0292(5) 0.0441(6) 0.0062(4) -0.0142(5) -0.0048(4)
C2 0.0433(6) 0.0391(6) 0.0415(6) 0.0099(5) -0.0049(5) -0.0110(5)
C3 0.0404(8) 0.0297(7) 0.0357(7) 0.000 -0.0121(6) 0.000
C4 0.0349(6) 0.0395(6) 0.0326(5) 0.0017(4) -0.0035(4) -0.0062(4)
C5 0.0314(7) 0.0305(7) 0.0285(7) 0.000 -0.0068(5) 0.000
C6 0.0313(5) 0.0319(5) 0.0292(5) 0.0001(4) -0.0045(4) -0.0031(4)
C7 0.0383(6) 0.0677(8) 0.0489(7) 0.0064(6) 0.0056(5) -0.0180(6)
C8 0.0309(5) 0.0337(5) 0.0266(5) 0.0006(4) 0.0048(4) 0.0007(4)
C9 0.0373(5) 0.0274(5) 0.0381(6) -0.0016(4) -0.0001(4) 0.0000(4)
C10 0.0315(5) 0.0310(5) 0.0285(5) -0.0015(4) 0.0046(4) 0.0011(4)
C11 0.0351(5) 0.0326(5) 0.0406(6) 0.0006(4) -0.0039(4) 0.0012(4)
C12 0.0359(5) 0.0316(5) 0.0341(5) 0.0012(4) 0.0024(4) 0.0030(4)
C13 0.0336(5) 0.0338(5) 0.0331(5) -0.0054(4) 0.0037(4) -0.0029(4)
C14 0.0407(6) 0.0270(5) 0.0392(6) -0.0026(4) 0.0038(4) 0.0005(4)
C15 0.0344(5) 0.0382(6) 0.0392(6) -0.0016(4) 0.0018(4) -0.0031(4)
C16 0.0382(6) 0.0439(6) 0.0456(6) -0.0028(5) 0.0004(5) -0.0104(5)
C17 0.0433(7) 0.0710(9) 0.0520(7) 0.0103(6) -0.0045(6) -0.0159(6)
C18 0.0470(8) 0.1050(14) 0.1453(18) 0.0234(9) -0.0338(10) -0.0661(13)

loop_
_atom_type_symbol
_atom_type_description
_atom_type_scat_dispersion_real
_atom_type_scat_dispersion_imag
_atom_type_scat_source
C C 0.0181 0.0091 'International Tables Vol C Tables 4.2.6.8 and 6.1.1.4'
H H 0.0000 0.0000 'International Tables Vol C Tables 4.2.6.8 and 6.1.1.4'
O O 0.0492 0.0322 'International Tables Vol C Tables 4.2.6.8 and 6.1.1.4'

loop_
_geom_angle_atom_site_label_1
_geom_angle_atom_site_label_2
_geom_angle_atom_site_label_3
_geom_angle_site_symmetry_1
_geom_angle_site_symmetry_3
_geom_angle
C4 O1 C7 . . 119.09(10)
C13 O3 C15 . . 118.31(8)
C2 C1 C3 . . 122.25(10)
C2 C1 H1 . . 118.9
C3 C1 H1 . . 118.9
C1 C2 C4 . . 118.87(10)
C1 C2 H2 . . 120.6
C4 C2 H2 . . 120.6
C1 C3 C1 7_656 . 121.15(13)
C1 C3 C5 7_656 . 119.42(7)
C1 C3 C5 . . 119.42(7)
O1 C4 C6 . . 115.16(9)
O1 C4 C2 . . 123.54(10)
C6 C4 C2 . . 121.29(10)
C6 C5 C6 . 7_656 125.13(13)
C6 C5 C3 . . 117.44(6)
C6 C5 C3 7_656 . 117.44(6)
C4 C6 C5 . . 120.58(10)
C4 C6 C8 . . 115.85(9)
C5 C6 C8 . . 123.57(9)
O1 C7 H7A . . 109.5
O1 C7 H7B . . 109.5
H7A C7 H7B . . 109.5
O1 C7 H7C . . 109.5
H7A C7 H7C . . 109.5
H7B C7 H7C . . 109.5
O2 C8 C10 . . 121.79(9)
O2 C8 C6 . . 120.15(9)
C10 C8 C6 . . 118.05(8)
C11 C9 C10 . . 121.85(9)
C11 C9 H9 . . 119.1
C10 C9 H9 . . 119.1
C9 C10 C12 . . 118.11(9)
C9 C10 C8 . . 122.92(9)
C12 C10 C8 . . 118.97(9)
C9 C11 C13 . . 119.21(10)
C9 C11 H11 . . 120.4
C13 C11 H11 . . 120.4
C14 C12 C10 . . 120.65(10)
C14 C12 H12 . . 119.7
C10 C12 H12 . . 119.7
O3 C13 C14 . . 115.67(9)
O3 C13 C11 . . 124.88(10)
C14 C13 C11 . . 119.45(9)
C12 C14 C13 . . 120.68(9)
C12 C14 H14 . . 119.7
C13 C14 H14 . . 119.7
O3 C15 C16 . . 108.00(9)
O3 C15 H15A . . 110.1
C16 C15 H15A . . 110.1
O3 C15 H15B . . 110.1
C16 C15 H15B . . 110.1
H15A C15 H15B . . 108.4
C15 C16 C17 . . 111.61(10)
C15 C16 H16A . . 109.3
C17 C16 H16A . . 109.3
C15 C16 H16B . . 109.3
C17 C16 H16B . . 109.3
H16A C16 H16B . . 108.0
C18 C17 C16 . . 113.00(14)
C18 C17 H17A . . 109.0
C16 C17 H17A . . 109.0
C18 C17 H17B . . 109.0
C16 C17 H17B . . 109.0
H17A C17 H17B . . 107.8
C17 C18 H18A . . 109.5
C17 C18 H18B . . 109.5
H18A C18 H18B . . 109.5
C17 C18 H18C . . 109.5
H18A C18 H18C . . 109.5
H18B C18 H18C . . 109.5

loop_
_geom_bond_atom_site_label_1
_geom_bond_atom_site_label_2
_geom_bond_site_symmetry_2
_geom_bond_distance
O1 C4 . 1.3615(13)
O1 C7 . 1.4249(13)
O2 C8 . 1.2159(12)
O3 C13 . 1.3570(12)
O3 C15 . 1.4384(13)
C1 C2 . 1.3602(16)
C1 C3 . 1.4106(13)
C1 H1 . 0.9500
C2 C4 . 1.4146(16)
C2 H2 . 0.9500
C3 C1 7_656 1.4106(13)
C3 C5 . 1.437(2)
C4 C6 . 1.3828(14)
C5 C6 . 1.4284(12)
C5 C6 7_656 1.4284(12)
C6 C8 . 1.5151(14)
C7 H7A . 0.9800
C7 H7B . 0.9800
C7 H7C . 0.9800
C8 C10 . 1.4828(14)
C9 C11 . 1.3853(14)
C9 C10 . 1.3906(14)
C9 H9 . 0.9500
C10 C12 . 1.4012(14)
C11 C13 . 1.3963(14)
C11 H11 . 0.9500
C12 C14 . 1.3750(15)
C12 H12 . 0.9500
C13 C14 . 1.3942(15)
C14 H14 . 0.9500
C15 C16 . 1.5052(15)
C15 H15A . 0.9900
C15 H15B . 0.9900
C16 C17 . 1.5222(17)
C16 H16A . 0.9900
C16 H16B . 0.9900
C17 C18 . 1.513(2)
C17 H17A . 0.9900
C17 H17B . 0.9900
C18 H18A . 0.9800
C18 H18B . 0.9800
C18 H18C . 0.9800

loop_
_geom_hbond_atom_site_label_D
_geom_hbond_atom_site_label_H
_geom_hbond_atom_site_label_A
_geom_hbond_site_symmetry_A
_geom_hbond_distance_DH
_geom_hbond_distance_HA
_geom_hbond_distance_DA
_geom_hbond_angle_DHA
_geom_hbond_publ_flag
C7 H7A Cg 4_654 0.98 2.68 3.5056(14) 142 y

loop_
_geom_torsion_atom_site_label_1
_geom_torsion_atom_site_label_2
_geom_torsion_atom_site_label_3
_geom_torsion_atom_site_label_4
_geom_torsion_site_symmetry_1
_geom_torsion_site_symmetry_4
_geom_torsion
C3 C1 C2 C4 . . 0.70(15)
C2 C1 C3 C1 . 7_656 -177.57(11)
C2 C1 C3 C5 . . 2.43(11)
C7 O1 C4 C6 . . 170.91(9)
C7 O1 C4 C2 . . -10.34(15)
C1 C2 C4 O1 . . 179.73(9)
C1 C2 C4 C6 . . -1.59(16)
C1 C3 C5 C6 7_656 . 175.43(7)
C1 C3 C5 C6 . . -4.57(7)
C1 C3 C5 C6 7_656 7_656 -4.57(7)
C1 C3 C5 C6 . 7_656 175.43(7)
O1 C4 C6 C5 . . 178.06(7)
C2 C4 C6 C5 . . -0.73(14)
O1 C4 C6 C8 . . -1.84(13)
C2 C4 C6 C8 . . 179.37(9)
C6 C5 C6 C4 7_656 . -176.24(10)
C3 C5 C6 C4 . . 3.76(10)
C6 C5 C6 C8 7_656 . 3.65(7)
C3 C5 C6 C8 . . -176.35(7)
C4 C6 C8 O2 . . 102.15(11)
C5 C6 C8 O2 . . -77.75(12)
C4 C6 C8 C10 . . -76.66(11)
C5 C6 C8 C10 . . 103.44(10)
C11 C9 C10 C12 . . -2.11(15)
C11 C9 C10 C8 . . 176.85(9)
O2 C8 C10 C9 . . -170.62(9)
C6 C8 C10 C9 . . 8.16(14)
O2 C8 C10 C12 . . 8.33(14)
C6 C8 C10 C12 . . -172.88(9)
C10 C9 C11 C13 . . 0.42(16)
C9 C10 C12 C14 . . 1.70(15)
C8 C10 C12 C14 . . -177.30(9)
C15 O3 C13 C14 . . 177.64(9)
C15 O3 C13 C11 . . -2.08(14)
C9 C11 C13 O3 . . -178.58(9)
C9 C11 C13 C14 . . 1.70(15)
C10 C12 C14 C13 . . 0.38(15)
O3 C13 C14 C12 . . 178.15(9)
C11 C13 C14 C12 . . -2.11(15)
C13 O3 C15 C16 . . 176.09(9)
O3 C15 C16 C17 . . 173.78(9)
C15 C16 C17 C18 . . 168.20(12)
